data_4107578
loop_
_publ_author_name
'Muhammed Yousufuddin'
'Matthias J. Gutmann'
'Jens Baldamus'
'Olivier Tardif'
'Zhaomin Hou'
'Sax A. Mason'
'Garry J. McIntyre'
'Robert Bau'

_publ_contact_author_address
;University of Southern California
Department of Chemistry
3620 McClintock Ave
SGM 418
Los Angeles, CA 90089
;
_publ_contact_author_email bau@usc.edu
_publ_contact_author_name 'Robert Bau'
_publ_contact_author_phone 213-740-2692
_publ_section_title
;
 Neutron Diffraction Studies on a 4-Coordinate Hydrogen Atom in an Yttrium
 Cluster
;
_journal_name_full 'Journal of the American Chemical Society'
_journal_page_first 3888
_journal_page_last 3891
_journal_paper_doi 10.1021/ja076520c
_journal_volume 130
_journal_year 2008
_chemical_formula_moiety Y4H8(C5Me4(SiMe3)4(THF)
_chemical_formula_sum 'C52 H100 O Si4 Y4'
_chemical_formula_weight 1209.36
_space_group_IT_number 2
_symmetry_cell_setting triclinic
_symmetry_Int_Tables_number 2
_symmetry_space_group_name_Hall '-P 1'
_symmetry_space_group_name_H-M 'P -1'
_atom_sites_solution_hydrogens geom
_atom_sites_solution_primary direct
_atom_sites_solution_secondary difmap
_audit_creation_method SHELXL-97
_cell_angle_alpha 80.443(11)
_cell_angle_beta 86.673(10)
_cell_angle_gamma 74.379(10)
_cell_formula_units_Z 2
_cell_length_a 12.988(2)
_cell_length_b 13.134(2)
_cell_length_c 19.626(3)
_cell_measurement_reflns_used 330
_cell_measurement_temperature 100(2)
_cell_volume 3179.2(9)
_computing_structure_refinement 'SHELXL-97 (Sheldrick, 1997)'
_computing_structure_solution 'SHELXS-97 (Sheldrick, 1990)'
_diffrn_ambient_temperature 100(2)
_diffrn_measured_fraction_theta_full 0.029
_diffrn_measured_fraction_theta_max 0.029
_diffrn_radiation_probe neutron
_diffrn_radiation_type neutron
_diffrn_radiation_wavelength 0.37-8.8A
_diffrn_reflns_av_R_equivalents 0.0727
_diffrn_reflns_limit_h_max 15
_diffrn_reflns_limit_h_min -15
_diffrn_reflns_limit_k_max 14
_diffrn_reflns_limit_k_min -14
_diffrn_reflns_limit_l_max 18
_diffrn_reflns_limit_l_min -19
_diffrn_reflns_number 11132
_diffrn_reflns_theta_full 83.83
_diffrn_source 'ISIS spallation source'
_diffrn_source_type SXD
_exptl_absorpt_coefficient_mu '5.3538 + 0.01369 * lambda'
_exptl_absorpt_correction_T_max 2.1934
_exptl_absorpt_correction_T_min 1.9784
_exptl_absorpt_correction_type sphere
_exptl_absorpt_process_details 'gaussian integration with 32 grid points'
_exptl_crystal_colour yellow
_exptl_crystal_description prism
_exptl_crystal_recrystallization_method 'Hexane at -30 C'
_refine_diff_density_max 1.896
_refine_diff_density_min -1.207
_refine_diff_density_rms 0.179
_refine_ls_extinction_coef 0.00101(2)
_refine_ls_extinction_expression Fc^*^=kFc[1+0.001xFc^2^\l^3^/sin(2\q)]^-1/4^
_refine_ls_extinction_method SHELXL
_refine_ls_goodness_of_fit_ref 1.025
_refine_ls_hydrogen_treatment mixed
_refine_ls_matrix_type full
_refine_ls_number_parameters 1434
_refine_ls_number_reflns 11132
_refine_ls_number_restraints 264
_refine_ls_restrained_S_all 1.020
_refine_ls_R_factor_all 0.0885
_refine_ls_R_factor_gt 0.0885
_refine_ls_shift/su_max 0.993
_refine_ls_shift/su_mean 0.052
_refine_ls_structure_factor_coef Fsqd
_refine_ls_weighting_details 'calc w=1/[\s^2^(Fo^2^)+(0.1825P)^2^+58.8393P] where P=(Fo^2^+2Fc^2^)/3'
_refine_ls_weighting_scheme calc
_refine_ls_wR_factor_gt 0.2240
_refine_ls_wR_factor_ref 0.2240
_reflns_number_gt 11132
_reflns_number_total 11132
_reflns_threshold_expression >2sigma(I)
_cod_data_source_file ja076520c-file003.cif
_cod_data_source_block final_isis_dfix
_cod_original_cell_volume 3179.3(9)
_cod_database_code 4107578

loop_
_symmetry_equiv_pos_as_xyz
'x, y, z'
'-x, -y, -z'

loop_
_atom_site_label
_atom_site_type_symbol
_atom_site_fract_x
_atom_site_fract_y
_atom_site_fract_z
_atom_site_U_iso_or_equiv
_atom_site_adp_type
_atom_site_occupancy
_atom_site_symmetry_multiplicity
_atom_site_calc_flag
_atom_site_refinement_flags
_atom_site_disorder_assembly
_atom_site_disorder_group
Y1 Y 0.35002(19) 0.27798(19) 0.66609(14) 0.0166(6) Uani 1 1 d . L .
Y2 Y 0.31280(19) 0.26105(19) 0.85481(15) 0.0178(7) Uani 1 1 d . . .
Y3 Y 0.08780(18) 0.32189(19) 0.75686(15) 0.0184(7) Uani 1 1 d . . .
Y4 Y 0.22591(19) 0.51265(18) 0.75176(15) 0.0176(7) Uani 1 1 d . . .
Si1 Si 0.5160(4) -0.0156(3) 0.6474(3) 0.0254(14) Uani 1 1 d . . .
Si2 Si 0.2976(4) 0.3343(3) 1.04483(18) 0.0238(14) Uani 1 1 d D . .
Si3 Si -0.0246(4) 0.0667(4) 0.8078(3) 0.0276(14) Uani 1 1 d . . .
Si4 Si 0.0670(4) 0.7539(3) 0.6236(3) 0.0370(15) Uani 1 1 d D . .
O1 O 0.5007(3) 0.3310(3) 0.6987(2) 0.0325(11) Uani 1 1 d D L .
C1 C 0.4484(2) 0.1204(2) 0.60018(16) 0.0203(8) Uani 1 1 d D . .
C2 C 0.4938(2) 0.2059(2) 0.57114(17) 0.0245(9) Uani 1 1 d D . .
C3 C 0.4119(2) 0.28948(18) 0.53460(15) 0.0272(9) Uani 1 1 d D . .
C4 C 0.3159(2) 0.2547(2) 0.54018(17) 0.0219(8) Uani 1 1 d D . .
C5 C 0.33815(17) 0.15004(18) 0.57977(16) 0.0186(8) Uani 1 1 d D . .
C6 C 0.6094(3) 0.2062(3) 0.5705(2) 0.0383(11) Uani 1 1 d . . .
H6A H 0.6204(7) 0.2803(8) 0.5484(8) 0.099(5) Uani 1 1 d . . .
H6B H 0.6583(7) 0.1492(9) 0.5391(6) 0.106(4) Uani 1 1 d . . .
H6C H 0.6416(6) 0.1858(8) 0.6217(5) 0.071(3) Uani 1 1 d . . .
C7 C 0.4250(2) 0.3896(2) 0.49033(18) 0.0426(12) Uani 1 1 d D . .
H7A H 0.3523(5) 0.4523(5) 0.4867(5) 0.051(4) Uiso 0.473(10) 1 d PD A 1
H7B H 0.4471(7) 0.3754(7) 0.4382(3) 0.056(5) Uiso 0.473(10) 1 d PD A 1
H7C H 0.4852(5) 0.4192(6) 0.5082(5) 0.054(5) Uiso 0.473(10) 1 d PD A 1
H7D H 0.5066(4) 0.3934(6) 0.4865(5) 0.060(5) Uiso 0.527(10) 1 d PD A 2
H7E H 0.3808(7) 0.4600(4) 0.5107(4) 0.069(5) Uiso 0.527(10) 1 d PD A 2
H7F H 0.3980(7) 0.3967(7) 0.4390(3) 0.072(5) Uiso 0.527(10) 1 d PD A 2
C8 C 0.2120(3) 0.3171(3) 0.5058(2) 0.0363(11) Uani 1 1 d . . .
H8A H 0.2138(8) 0.3159(9) 0.4511(5) 0.083(3) Uani 1 1 d . . .
H8B H 0.1916(7) 0.4016(7) 0.5134(7) 0.091(4) Uani 1 1 d . . .
H8C H 0.1522(7) 0.2881(8) 0.5231(6) 0.075(4) Uani 1 1 d . . .
C9 C 0.2618(2) 0.0822(2) 0.58974(16) 0.0294(9) Uani 1 1 d D . .
H9A H 0.2800(7) 0.0213(5) 0.6337(3) 0.074(8) Uiso 0.356(10) 1 d PD B 1
H9B H 0.2629(7) 0.0426(5) 0.5458(3) 0.047(5) Uiso 0.356(10) 1 d PD B 1
H9C H 0.1806(4) 0.1273(7) 0.5954(6) 0.039(5) Uiso 0.356(10) 1 d PD B 1
H9D H 0.1906(4) 0.1173(6) 0.5609(4) 0.069(4) Uiso 0.644(10) 1 d PD B 2
H9E H 0.2375(6) 0.0668(6) 0.6428(3) 0.059(4) Uiso 0.644(10) 1 d PD B 2
H9F H 0.2966(6) 0.0053(4) 0.5744(4) 0.056(3) Uiso 0.644(10) 1 d PD B 2
C10 C 0.4329(3) -0.0598(3) 0.7227(2) 0.0423(12) Uani 1 1 d . . .
H10A H 0.3990(10) -0.0007(7) 0.7524(5) 0.100(4) Uani 1 1 d . . .
H10B H 0.4779(7) -0.1247(7) 0.7559(6) 0.069(3) Uani 1 1 d . . .
H10C H 0.3636(8) -0.0851(9) 0.7086(7) 0.089(4) Uani 1 1 d . . .
C11 C 0.6454(3) -0.0199(4) 0.6865(3) 0.0576(15) Uani 1 1 d . . .
H11A H 0.7075(6) -0.0084(8) 0.6487(7) 0.090(4) Uani 1 1 d . . .
H11B H 0.6759(8) -0.0964(10) 0.7166(8) 0.109(5) Uani 1 1 d . . .
H11C H 0.6375(7) 0.0409(8) 0.7205(6) 0.087(3) Uani 1 1 d . . .
C12 C 0.5415(4) -0.1152(3) 0.5876(2) 0.0490(12) Uani 1 1 d . . .
H12A H 0.4707(8) -0.1176(8) 0.5642(6) 0.093(4) Uani 1 1 d . . .
H12B H 0.5795(9) -0.1953(7) 0.6133(6) 0.083(3) Uani 1 1 d . . .
H12C H 0.5963(9) -0.0977(7) 0.5468(5) 0.091(4) Uani 1 1 d . . .
C13 C 0.3520(2) 0.2350(2) 0.98509(17) 0.0197(8) Uani 1 1 d D . .
C14 C 0.4561(2) 0.2112(2) 0.95230(18) 0.0218(9) Uani 1 1 d D . .
C15 C 0.4698(2) 0.1147(2) 0.92355(17) 0.0237(9) Uani 1 1 d D . .
C16 C 0.3746(2) 0.07916(18) 0.93811(16) 0.0227(9) Uani 1 1 d D . .
C17 C 0.30343(18) 0.1520(2) 0.97636(16) 0.0271(9) Uani 1 1 d D . .
C18 C 0.5398(3) 0.2720(3) 0.9511(2) 0.0324(10) Uani 1 1 d . . .
H18A H 0.5703(6) 0.2641(7) 1.0018(5) 0.065(3) Uani 1 1 d . . .
H18B H 0.5133(6) 0.3492(8) 0.9355(6) 0.070(3) Uani 1 1 d . . .
H18C H 0.6099(7) 0.2386(8) 0.9189(6) 0.081(3) Uani 1 1 d . . .
C19 C 0.5684(3) 0.0530(3) 0.8897(2) 0.0355(11) Uani 1 1 d . . .
H19A H 0.6294(7) 0.0908(8) 0.8838(6) 0.090(4) Uani 1 1 d . . .
H19B H 0.5506(8) 0.0396(8) 0.8405(5) 0.091(4) Uani 1 1 d . . .
H19C H 0.6029(7) -0.0228(8) 0.9203(5) 0.077(3) Uani 1 1 d . . .
C20 C 0.3583(3) -0.0208(2) 0.91909(16) 0.0401(11) Uani 1 1 d D . .
H20A H 0.4272(5) -0.0610(6) 0.8913(4) 0.082(6) Uiso 0.505(10) 1 d PD C 1
H20B H 0.2920(5) -0.0047(7) 0.8854(4) 0.062(5) Uiso 0.505(10) 1 d PD C 1
H20C H 0.3458(7) -0.0757(5) 0.9629(3) 0.059(5) Uiso 0.505(10) 1 d PD C 1
H20D H 0.4203(5) -0.0890(5) 0.9405(5) 0.058(5) Uiso 0.495(10) 1 d PD C 2
H20E H 0.3623(8) -0.0193(7) 0.8643(3) 0.057(5) Uiso 0.495(10) 1 d PD C 2
H20F H 0.2837(4) -0.0345(7) 0.9370(5) 0.087(7) Uiso 0.495(10) 1 d PD C 2
C21 C 0.1976(2) 0.1380(2) 1.00599(17) 0.0314(10) Uani 1 1 d D . .
H21A H 0.1806(7) 0.1670(6) 1.0543(3) 0.053(5) Uiso 0.433(9) 1 d PD D 1
H21B H 0.1981(7) 0.0554(4) 1.0157(6) 0.088(7) Uiso 0.433(9) 1 d PD D 1
H21C H 0.1335(5) 0.1794(7) 0.9723(4) 0.046(5) Uiso 0.433(9) 1 d PD D 1
H21D H 0.1363(5) 0.2118(5) 0.9965(5) 0.061(4) Uiso 0.567(9) 1 d PD D 2
H21E H 0.2004(6) 0.1125(7) 1.0604(2) 0.055(4) Uiso 0.567(9) 1 d PD D 2
H21F H 0.1725(5) 0.0810(5) 0.9830(4) 0.044(3) Uiso 0.567(9) 1 d PD D 2
C22 C 0.1533(3) 0.4055(3) 1.0256(2) 0.0398(11) Uani 1 1 d . . .
H22A H 0.1408(8) 0.4342(9) 0.9721(6) 0.087(4) Uani 1 1 d . . .
H22B H 0.1246(8) 0.4707(8) 1.0525(6) 0.097(4) Uani 1 1 d . . .
H22C H 0.1006(8) 0.3559(11) 1.0387(8) 0.113(5) Uani 1 1 d . . .
C23 C 0.3722(4) 0.4386(3) 1.0402(3) 0.0510(13) Uani 1 1 d . . .
H23A H 0.4520(7) 0.4044(8) 1.0602(6) 0.094(3) Uani 1 1 d . . .
H23B H 0.3315(8) 0.4976(7) 1.0728(6) 0.107(3) Uani 1 1 d . . .
H23C H 0.3756(9) 0.4765(8) 0.9899(7) 0.089(4) Uani 1 1 d . . .
C24 C 0.3100(3) 0.2584(2) 1.13516(19) 0.0464(13) Uani 1 1 d D . .
H24A H 0.2616(5) 0.2036(5) 1.1442(5) 0.51(10) Uiso 0.349(18) 1 d PD E 1
H24B H 0.2830(9) 0.3131(6) 1.1721(3) 0.26(4) Uiso 0.349(18) 1 d PD E 1
H24C H 0.3899(5) 0.2158(9) 1.1479(5) 0.21(3) Uiso 0.349(18) 1 d PD E 1
H24D H 0.2690(5) 0.1956(4) 1.1411(4) 0.070(5) Uiso 0.651(18) 1 d PD E 2
H24E H 0.2782(6) 0.3061(5) 1.1734(3) 0.062(4) Uiso 0.651(18) 1 d PD E 2
H24F H 0.3920(4) 0.2177(6) 1.1470(4) 0.061(4) Uiso 0.651(18) 1 d PD E 2
C25 C -0.0560(2) 0.2147(2) 0.77568(15) 0.0212(8) Uani 1 1 d D . .
C26 C -0.0635(2) 0.2598(2) 0.70423(15) 0.0192(8) Uani 1 1 d D . .
C27 C -0.0992(2) 0.37361(19) 0.69743(13) 0.0245(9) Uani 1 1 d D . .
C28 C -0.1192(2) 0.3996(2) 0.76605(16) 0.0220(8) Uani 1 1 d D . .
C29 C -0.0934(2) 0.3025(2) 0.81441(12) 0.0225(8) Uani 1 1 d D . .
C30 C -0.0431(3) 0.2010(3) 0.6429(2) 0.0298(9) Uani 1 1 d . . .
H30A H -0.1138(7) 0.1956(8) 0.6240(5) 0.089(3) Uani 1 1 d . . .
H30B H 0.0096(8) 0.1228(6) 0.6522(5) 0.074(3) Uani 1 1 d . . .
H30C H -0.0064(9) 0.2399(7) 0.6006(5) 0.078(3) Uani 1 1 d . . .
C31 C -0.1176(2) 0.4510(2) 0.63106(19) 0.0331(10) Uani 1 1 d D . .
H31A H -0.0443(4) 0.4597(7) 0.6065(4) 0.081(7) Uiso 0.472(10) 1 d PD F 1
H31B H -0.1632(7) 0.5291(4) 0.6402(4) 0.066(5) Uiso 0.472(10) 1 d PD F 1
H31C H -0.1612(5) 0.4272(6) 0.5948(3) 0.038(4) Uiso 0.472(10) 1 d PD F 1
H31D H -0.0612(5) 0.4234(7) 0.5919(3) 0.078(6) Uiso 0.528(10) 1 d PD F 2
H31E H -0.1091(7) 0.5275(4) 0.6376(5) 0.079(6) Uiso 0.528(10) 1 d PD F 2
H31F H -0.1956(4) 0.4631(8) 0.6116(5) 0.100(7) Uiso 0.528(10) 1 d PD F 2
C32 C -0.1660(3) 0.5098(3) 0.7835(2) 0.0301(9) Uani 1 1 d . . .
H32A H -0.2491(6) 0.5218(6) 0.7996(6) 0.087(3) Uani 1 1 d . . .
H32B H -0.1671(10) 0.5696(6) 0.7448(6) 0.088(4) Uani 1 1 d . . .
H32C H -0.1271(7) 0.5253(7) 0.8263(5) 0.097(3) Uani 1 1 d . . .
C33 C -0.1061(2) 0.2977(2) 0.89154(18) 0.0295(10) Uani 1 1 d D . .
H33A H -0.1702(4) 0.2635(5) 0.9107(4) 0.058(3) Uiso 0.696(9) 1 d PD G 1
H33B H -0.1219(7) 0.3747(4) 0.9063(4) 0.070(4) Uiso 0.696(9) 1 d PD G 1
H33C H -0.0355(4) 0.2482(5) 0.9175(3) 0.043(3) Uiso 0.696(9) 1 d PD G 1
H33D H -0.1870(4) 0.3219(8) 0.9074(4) 0.050(7) Uiso 0.304(9) 1 d PD G 2
H33E H -0.0699(8) 0.2205(5) 0.9186(4) 0.052(7) Uiso 0.304(9) 1 d PD G 2
H33F H -0.0662(6) 0.3516(5) 0.9087(4) 0.038(6) Uiso 0.304(9) 1 d PD G 2
C34 C 0.1065(3) -0.0072(3) 0.7726(3) 0.0389(12) Uani 1 1 d . . .
H34A H 0.1118(9) 0.0024(9) 0.7185(7) 0.099(4) Uani 1 1 d . . .
H34B H 0.1248(7) -0.0889(7) 0.7928(7) 0.083(4) Uani 1 1 d . . .
H34C H 0.1695(6) 0.0224(8) 0.7885(7) 0.098(4) Uani 1 1 d . . .
C35 C -0.0157(4) 0.0319(3) 0.9032(3) 0.0520(14) Uani 1 1 d . . .
H35A H 0.0462(8) 0.0584(9) 0.9230(7) 0.103(4) Uani 1 1 d . . .
H35B H 0.0063(10) -0.0551(8) 0.9169(6) 0.086(4) Uani 1 1 d . . .
H35C H -0.0890(8) 0.0607(9) 0.9301(7) 0.085(4) Uani 1 1 d . . .
C36 C -0.1340(3) 0.0183(3) 0.7796(3) 0.0479(13) Uani 1 1 d . . .
H36A H -0.2106(7) 0.0621(8) 0.7996(7) 0.125(4) Uani 1 1 d . . .
H36B H -0.1294(9) -0.0636(9) 0.7969(9) 0.124(5) Uani 1 1 d . . .
H36C H -0.1444(8) 0.0322(9) 0.7252(7) 0.096(4) Uani 1 1 d . . .
C37 C 0.1481(2) 0.7138(2) 0.70471(16) 0.0264(9) Uani 1 1 d D . .
C38 C 0.2617(2) 0.7005(2) 0.70516(17) 0.0286(10) Uani 1 1 d D . .
C39 C 0.2954(2) 0.6772(3) 0.77519(19) 0.0433(11) Uani 1 1 d D . .
C40 C 0.2030(3) 0.6775(2) 0.81872(13) 0.0369(10) Uani 1 1 d D . .
C41 C 0.11261(19) 0.6996(2) 0.77551(16) 0.0314(10) Uani 1 1 d D . .
C42 C 0.3332(3) 0.7159(3) 0.6428(3) 0.0464(14) Uani 1 1 d . . .
H42A H 0.3236(10) 0.7988(9) 0.6246(8) 0.113(5) Uani 1 1 d . . .
H42B H 0.3181(10) 0.6831(11) 0.6026(7) 0.116(4) Uani 1 1 d . . .
H42C H 0.4129(9) 0.6852(10) 0.6551(7) 0.096(5) Uani 1 1 d . . .
C43 C 0.4034(3) 0.6642(4) 0.8029(3) 0.0659(15) Uani 1 1 d . . .
H43A H 0.4054(8) 0.7335(9) 0.8232(7) 0.106(4) Uani 1 1 d . . .
H43B H 0.4662(9) 0.6598(14) 0.7620(11) 0.154(7) Uani 1 1 d . . .
H43C H 0.4286(10) 0.5963(11) 0.8365(10) 0.156(6) Uani 1 1 d . . .
C44 C 0.2046(3) 0.6664(3) 0.8946(2) 0.0778(18) Uani 1 1 d D . .
H44A H 0.1248(4) 0.6792(8) 0.9169(4) 0.088(9) Uiso 0.397(12) 1 d PD H 1
H44B H 0.2393(6) 0.7223(5) 0.9124(4) 0.076(7) Uiso 0.397(12) 1 d PD H 1
H44C H 0.2477(8) 0.5885(5) 0.9190(4) 0.094(9) Uiso 0.397(12) 1 d PD H 1
H44D H 0.2840(4) 0.6323(8) 0.9149(4) 0.119(8) Uiso 0.603(12) 1 d PD H 2
H44E H 0.1572(5) 0.6150(6) 0.9199(4) 0.136(9) Uiso 0.603(12) 1 d PD H 2
H44F H 0.1745(8) 0.7411(4) 0.9133(4) 0.078(5) Uiso 0.603(12) 1 d PD H 2
C45 C 0.0028(3) 0.7078(2) 0.80359(19) 0.0509(13) Uani 1 1 d D . .
H45A H -0.0567(5) 0.7284(8) 0.7650(3) 0.075(7) Uiso 0.416(12) 1 d PD I 1
H45B H -0.0200(7) 0.7678(5) 0.8373(4) 0.071(7) Uiso 0.416(12) 1 d PD I 1
H45C H -0.0050(7) 0.6350(5) 0.8351(5) 0.056(6) Uiso 0.416(12) 1 d PD I 1
H45D H 0.0025(7) 0.6743(8) 0.8570(3) 0.167(12) Uiso 0.584(12) 1 d PD I 2
H45E H -0.0416(5) 0.6690(6) 0.7768(4) 0.079(5) Uiso 0.584(12) 1 d PD I 2
H45F H -0.0443(6) 0.7897(4) 0.7996(6) 0.114(7) Uiso 0.584(12) 1 d PD I 2
C46 C 0.1045(4) 0.6530(3) 0.5638(3) 0.0546(14) Uani 1 1 d . . .
H46A H 0.1873(11) 0.6436(10) 0.5432(7) 0.145(5) Uani 1 1 d . . .
H46B H 0.0550(10) 0.6759(9) 0.5226(7) 0.118(4) Uani 1 1 d . . .
H46C H 0.1003(13) 0.5746(8) 0.5892(7) 0.120(5) Uani 1 1 d . . .
C47 C 0.0858(3) 0.8839(3) 0.5767(2) 0.0761(17) Uani 1 1 d D . .
H47A H 0.1675(4) 0.8861(7) 0.5737(6) 0.158(13) Uiso 0.527(17) 1 d PD J 1
H47B H 0.0434(8) 0.9497(5) 0.6028(4) 0.113(8) Uiso 0.527(17) 1 d PD J 1
H47C H 0.0564(8) 0.9019(8) 0.5252(3) 0.101(7) Uiso 0.527(17) 1 d PD J 1
H47D H 0.1612(4) 0.8720(7) 0.5483(4) 0.113(10) Uiso 0.473(17) 1 d PD J 2
H47E H 0.0865(8) 0.9398(5) 0.6097(4) 0.091(8) Uiso 0.473(17) 1 d PD J 2
H47F H 0.0252(6) 0.9215(7) 0.5389(4) 0.117(10) Uiso 0.473(17) 1 d PD J 2
C48 C -0.0785(3) 0.7757(4) 0.6404(3) 0.0678(15) Uani 1 1 d . . .
H48A H -0.1008(8) 0.6998(10) 0.6657(8) 0.111(5) Uani 1 1 d . . .
H48B H -0.1194(8) 0.8033(9) 0.5937(8) 0.105(4) Uani 1 1 d . . .
H48C H -0.1116(7) 0.8345(10) 0.6760(7) 0.104(4) Uani 1 1 d . . .
C49 C 0.5261(2) 0.4288(3) 0.66715(19) 0.0500(13) Uani 1 1 d D . .
H49A H 0.5282(11) 0.4356(9) 0.6131(3) 0.104(5) Uiso 0.824(8) 1 d PD K 1
H49B H 0.4667(8) 0.4932(7) 0.6838(5) 0.086(4) Uiso 0.824(8) 1 d PD K 1
H49C H 0.4833(12) 0.4664(16) 0.6210(6) 0.000(5) Uiso 0.176(8) 1 d PD K 2
H49D H 0.4598(10) 0.4872(14) 0.6421(12) 0.016(7) Uiso 0.176(8) 1 d PD K 2
C50A C 0.6154(5) 0.4445(4) 0.7054(3) 0.067(4) Uiso 0.369(9) 1 d PD L 1
H50A H 0.5962(8) 0.5176(4) 0.7250(4) 0.39(6) Uiso 0.369(9) 1 d PD L 1
H50B H 0.6849(5) 0.4444(9) 0.6717(4) 0.159(18) Uiso 0.369(9) 1 d PD L 1
C50B C 0.6354(4) 0.4187(4) 0.6903(2) 0.085(3) Uiso 0.631(9) 1 d PD L 2
H50C H 0.6528(5) 0.4939(4) 0.6888(4) 0.036(3) Uiso 0.631(9) 1 d PD L 2
H50D H 0.6947(5) 0.3679(6) 0.6635(4) 0.106(6) Uiso 0.631(9) 1 d PD L 2
C51A C 0.6455(4) 0.3492(4) 0.7631(3) 0.055(2) Uiso 0.552(9) 1 d PD L 1
H51A H 0.7278(4) 0.3117(6) 0.7645(5) 0.072(5) Uiso 0.552(9) 1 d PD L 1
H51B H 0.6269(8) 0.3807(6) 0.8119(3) 0.170(13) Uiso 0.552(9) 1 d PD L 1
C51B C 0.6187(5) 0.3716(4) 0.7643(3) 0.074(4) Uiso 0.448(9) 1 d PD L 2
H51C H 0.6930(4) 0.3435(6) 0.7908(4) 0.031(4) Uiso 0.448(9) 1 d PD L 2
H51D H 0.5657(6) 0.4256(5) 0.7927(4) 0.078(6) Uiso 0.448(9) 1 d PD L 2
C52 C 0.5764(2) 0.2790(2) 0.75436(19) 0.0364(11) Uani 1 1 d D . .
H52A H 0.5336(5) 0.2594(7) 0.8002(3) 0.075(3) Uani 1 1 d D . .
H52B H 0.6228(8) 0.2059(6) 0.7392(5) 0.125(5) Uani 1 1 d D . .
H1 H 0.2534(4) 0.3399(4) 0.7522(3) 0.0231(16) Uani 1 1 d . . .
H2 H 0.1562(5) 0.4010(5) 0.8366(4) 0.0342(18) Uani 1 1 d . . .
H3 H 0.3505(5) 0.4164(5) 0.8250(4) 0.037(2) Uani 1 1 d . . .
H4 H 0.0853(5) 0.4847(5) 0.7174(4) 0.037(2) Uani 1 1 d . . .
H5 H 0.1800(5) 0.2049(6) 0.8338(5) 0.047(2) Uani 1 1 d . . .
H6 H 0.1858(5) 0.2628(6) 0.6735(4) 0.047(2) Uani 1 1 d . . .
H7 H 0.3912(6) 0.1840(5) 0.7682(4) 0.0380(19) Uani 1 1 d . . .
H8 H 0.2984(6) 0.4536(6) 0.6585(5) 0.054(2) Uani 1 1 d . . .

loop_
_atom_site_aniso_label
_atom_site_aniso_U_11
_atom_site_aniso_U_22
_atom_site_aniso_U_33
_atom_site_aniso_U_23
_atom_site_aniso_U_13
_atom_site_aniso_U_12
Y1 0.0212(12) 0.0192(12) 0.0066(14) -0.0022(11) -0.0003(10) -0.0005(10)
Y2 0.0266(12) 0.0162(12) 0.0081(15) 0.0034(11) -0.0055(11) -0.0036(10)
Y3 0.0185(12) 0.0189(11) 0.0179(16) -0.0023(11) -0.0032(11) -0.0049(10)
Y4 0.0267(12) 0.0116(11) 0.0153(16) 0.0029(11) -0.0071(11) -0.0082(10)
Si1 0.034(3) 0.012(2) 0.028(3) -0.008(2) -0.002(2) 0.000(2)
Si2 0.041(3) 0.016(2) 0.011(3) 0.003(2) -0.005(2) -0.005(2)
Si3 0.042(3) 0.015(2) 0.026(3) 0.002(2) -0.010(2) -0.010(2)
Si4 0.045(3) 0.027(3) 0.042(4) -0.007(3) -0.024(3) -0.010(2)
O1 0.0391(19) 0.035(2) 0.027(3) -0.0008(19) -0.0116(18) -0.0169(17)
C1 0.0239(15) 0.0183(14) 0.0183(19) -0.0050(13) 0.0032(13) -0.0043(12)
C2 0.0309(16) 0.0275(16) 0.0131(19) -0.0053(14) 0.0025(14) -0.0038(13)
C3 0.0338(16) 0.0319(16) 0.021(2) -0.0081(15) 0.0050(14) -0.0163(14)
C4 0.0317(16) 0.0249(15) 0.0067(18) 0.0010(14) -0.0068(13) -0.0041(13)
C5 0.0224(14) 0.0237(14) 0.0111(18) -0.0024(13) -0.0041(12) -0.0081(12)
C6 0.0251(17) 0.054(2) 0.038(3) -0.010(2) 0.0154(17) -0.0162(16)
H6A 0.061(5) 0.079(6) 0.167(13) 0.006(7) -0.013(6) -0.048(4)
H6B 0.055(5) 0.163(8) 0.110(8) -0.078(7) 0.029(5) -0.017(6)
H6C 0.038(4) 0.121(6) 0.067(6) -0.036(5) -0.001(4) -0.029(4)
C7 0.071(2) 0.0255(18) 0.033(3) 0.0090(19) 0.015(2) -0.0266(17)
C8 0.053(2) 0.0301(18) 0.017(2) 0.0017(17) -0.0122(18) 0.0030(17)
H8A 0.100(6) 0.102(7) 0.028(6) 0.011(6) -0.046(5) 0.004(6)
H8B 0.087(6) 0.041(4) 0.135(9) -0.017(5) -0.051(6) 0.012(4)
H8C 0.047(4) 0.085(7) 0.073(9) 0.038(6) -0.035(5) -0.005(5)
C9 0.0304(16) 0.0288(16) 0.034(2) -0.0049(16) -0.0043(15) -0.0150(13)
C10 0.069(2) 0.0307(19) 0.024(2) -0.0028(18) 0.017(2) -0.0127(18)
H10A 0.193(10) 0.052(5) 0.054(6) -0.024(4) 0.058(6) -0.034(6)
H10B 0.081(6) 0.057(5) 0.056(8) 0.028(5) 0.006(5) -0.019(5)
H10C 0.074(6) 0.119(8) 0.073(9) 0.007(7) -0.002(6) -0.039(6)
C11 0.042(2) 0.053(3) 0.071(4) 0.005(3) -0.017(2) -0.006(2)
H11A 0.021(4) 0.098(7) 0.141(12) 0.003(8) 0.000(5) -0.011(4)
H11B 0.086(6) 0.092(8) 0.125(11) 0.022(8) -0.073(6) 0.010(6)
H11C 0.091(5) 0.091(6) 0.088(7) -0.027(5) -0.051(5) -0.019(5)
C12 0.080(3) 0.0308(18) 0.033(2) -0.0177(17) 0.008(2) -0.0023(19)
H12A 0.089(7) 0.087(6) 0.101(8) -0.045(6) -0.008(6) -0.002(6)
H12B 0.127(8) 0.044(5) 0.063(7) -0.014(5) 0.029(6) 0.003(5)
H12C 0.167(9) 0.050(5) 0.056(6) -0.015(4) 0.074(6) -0.037(5)
C13 0.0259(15) 0.0178(14) 0.0121(19) 0.0028(14) -0.0092(13) -0.0017(12)
C14 0.0167(14) 0.0297(17) 0.016(2) 0.0041(15) -0.0008(13) -0.0052(13)
C15 0.0219(15) 0.0268(16) 0.013(2) -0.0006(15) 0.0035(14) 0.0070(13)
C16 0.0390(17) 0.0145(15) 0.0077(19) 0.0078(14) -0.0070(15) 0.0003(13)
C17 0.0330(16) 0.0291(16) 0.019(2) -0.0040(15) -0.0063(15) -0.0056(14)
C18 0.0229(15) 0.060(2) 0.017(2) 0.0097(19) -0.0064(15) -0.0231(16)
H18A 0.063(4) 0.097(6) 0.045(6) 0.002(5) -0.024(4) -0.039(4)
H18B 0.054(4) 0.105(6) 0.066(7) -0.016(5) 0.013(4) -0.049(4)
H18C 0.071(5) 0.110(6) 0.078(8) -0.026(6) 0.014(5) -0.049(5)
C19 0.041(2) 0.033(2) 0.013(2) 0.0055(18) 0.0056(17) 0.0176(17)
H19A 0.037(4) 0.104(7) 0.120(9) -0.040(7) 0.029(5) 0.004(5)
H19B 0.090(6) 0.112(7) 0.046(6) -0.036(5) -0.004(5) 0.028(6)
H19C 0.087(6) 0.078(6) 0.021(6) 0.009(5) 0.015(5) 0.043(5)
C20 0.084(3) 0.0203(16) 0.017(2) 0.0028(16) -0.013(2) -0.0175(17)
C21 0.0228(15) 0.048(2) 0.026(3) 0.0061(18) 0.0032(16) -0.0221(15)
C22 0.044(2) 0.0353(19) 0.030(3) -0.0074(18) -0.0008(18) 0.0091(17)
H22A 0.092(7) 0.084(7) 0.056(8) 0.003(6) -0.021(6) 0.020(6)
H22B 0.097(7) 0.079(6) 0.100(8) -0.050(5) -0.012(6) 0.026(5)
H22C 0.046(5) 0.119(10) 0.147(14) 0.011(10) 0.011(7) 0.003(6)
C23 0.080(3) 0.0207(17) 0.053(3) -0.0053(19) -0.024(2) -0.0092(19)
H23A 0.078(5) 0.107(6) 0.115(8) -0.037(6) -0.048(5) -0.034(5)
H23B 0.115(7) 0.084(5) 0.144(8) -0.083(5) 0.019(6) -0.032(5)
H23C 0.127(8) 0.062(6) 0.084(10) 0.008(6) -0.012(7) -0.043(6)
C24 0.080(3) 0.0266(19) 0.015(2) 0.0015(18) -0.010(2) 0.014(2)
C25 0.0226(14) 0.0245(15) 0.0165(19) -0.0067(14) 0.0003(13) -0.0042(12)
C26 0.0217(14) 0.0214(14) 0.0151(19) -0.0037(14) -0.0021(13) -0.0058(12)
C27 0.0225(14) 0.0187(14) 0.033(2) -0.0052(15) -0.0101(14) -0.0037(12)
C28 0.0204(14) 0.0177(14) 0.027(2) -0.0066(14) -0.0001(14) -0.0012(12)
C29 0.0203(14) 0.0259(15) 0.0226(19) -0.0100(14) -0.0002(13) -0.0046(12)
C30 0.0404(18) 0.0270(16) 0.022(2) -0.0094(15) -0.0124(16) -0.0030(15)
H30A 0.073(5) 0.166(7) 0.059(5) -0.063(5) 0.002(4) -0.060(5)
H30B 0.127(7) 0.041(4) 0.038(6) -0.011(4) -0.009(5) 0.011(5)
H30C 0.121(7) 0.074(5) 0.042(6) -0.023(5) 0.027(5) -0.029(5)
C31 0.0381(17) 0.0346(19) 0.023(2) 0.0114(18) -0.0194(16) -0.0087(16)
C32 0.0257(16) 0.0272(16) 0.038(2) -0.0169(16) -0.0020(15) -0.0002(14)
H32A 0.038(4) 0.059(4) 0.171(8) -0.072(5) 0.016(5) 0.004(4)
H32B 0.147(9) 0.023(4) 0.076(8) -0.011(5) 0.025(7) 0.005(5)
H32C 0.102(6) 0.082(4) 0.116(6) -0.069(4) -0.058(5) 0.004(5)
C33 0.0352(18) 0.0399(19) 0.010(2) -0.0012(16) 0.0107(15) -0.0082(15)
C34 0.041(2) 0.0175(17) 0.050(3) -0.0005(19) 0.003(2) 0.0017(16)
H34A 0.091(7) 0.104(8) 0.072(9) -0.015(7) -0.011(6) 0.028(6)
H34B 0.073(6) 0.039(5) 0.118(10) -0.002(6) 0.022(6) 0.009(4)
H34C 0.030(4) 0.096(6) 0.176(11) -0.062(7) 0.000(5) -0.007(4)
C35 0.065(3) 0.049(2) 0.042(3) 0.013(2) 0.000(2) -0.027(2)
H35A 0.103(6) 0.117(7) 0.114(9) -0.026(6) -0.046(6) -0.055(6)
H35B 0.146(9) 0.048(5) 0.051(8) 0.017(5) -0.021(7) -0.013(6)
H35C 0.083(6) 0.104(7) 0.070(9) 0.001(6) 0.026(6) -0.042(5)
C36 0.0466(19) 0.036(2) 0.066(4) 0.012(2) -0.024(2) -0.0269(17)
H36A 0.040(4) 0.142(6) 0.232(12) -0.110(7) 0.012(6) -0.047(5)
H36B 0.127(7) 0.076(6) 0.190(14) -0.021(8) -0.048(8) -0.054(6)
H36C 0.111(6) 0.121(7) 0.080(8) -0.016(7) -0.026(6) -0.068(6)
C37 0.0392(17) 0.0251(16) 0.015(2) 0.0025(15) -0.0102(15) -0.0105(14)
C38 0.0363(17) 0.0164(15) 0.034(2) 0.0056(16) -0.0123(16) -0.0118(13)
C39 0.0549(19) 0.0231(17) 0.055(3) 0.0030(18) -0.0339(19) -0.0151(16)
C40 0.076(2) 0.0193(16) 0.015(2) 0.0034(15) -0.0178(18) -0.0129(17)
C41 0.0428(18) 0.0170(15) 0.036(2) -0.0091(16) 0.0053(17) -0.0089(14)
C42 0.046(2) 0.039(2) 0.047(3) 0.016(2) 0.010(2) -0.0153(19)
H42A 0.160(9) 0.062(6) 0.114(13) 0.033(7) 0.024(9) -0.060(6)
H42B 0.167(9) 0.165(9) 0.052(8) -0.024(7) 0.053(7) -0.113(7)
H42C 0.070(6) 0.105(8) 0.091(11) 0.042(8) 0.008(7) -0.022(6)
C43 0.073(2) 0.045(2) 0.084(4) 0.031(3) -0.061(3) -0.036(2)
H43A 0.117(6) 0.096(6) 0.127(10) -0.018(7) -0.056(7) -0.053(6)
H43B 0.078(6) 0.179(13) 0.204(18) 0.038(13) -0.078(8) -0.057(8)
H43C 0.142(7) 0.097(8) 0.235(17) 0.050(10) -0.134(9) -0.059(7)
C44 0.180(5) 0.041(2) 0.015(3) 0.005(2) -0.033(3) -0.032(3)
C45 0.057(2) 0.036(2) 0.054(3) -0.006(2) 0.033(2) -0.0098(19)
C46 0.084(3) 0.043(2) 0.031(3) -0.005(2) -0.021(2) -0.003(2)
H46A 0.123(9) 0.169(8) 0.168(10) -0.129(7) 0.040(8) -0.029(8)
H46B 0.125(8) 0.106(7) 0.135(10) -0.068(7) -0.025(7) -0.018(7)
H46C 0.236(14) 0.044(5) 0.073(8) -0.021(5) -0.023(9) -0.013(7)
C47 0.125(3) 0.041(2) 0.066(4) 0.041(3) -0.066(3) -0.043(2)
C48 0.043(2) 0.061(3) 0.096(4) -0.027(3) -0.036(2) 0.008(2)
H48A 0.070(6) 0.117(8) 0.159(13) -0.034(9) -0.014(7) -0.036(6)
H48B 0.083(6) 0.107(8) 0.125(11) -0.022(8) -0.048(7) -0.013(6)
H48C 0.050(5) 0.133(8) 0.112(9) -0.053(7) -0.020(5) 0.026(5)
C49 0.0533(19) 0.051(2) 0.050(3) 0.028(2) -0.035(2) -0.0348(18)
C52 0.0386(19) 0.0312(19) 0.037(3) 0.009(2) -0.0149(18) -0.0108(16)
H52A 0.093(5) 0.115(7) 0.025(7) 0.036(6) -0.030(5) -0.062(5)
H52B 0.151(9) 0.085(7) 0.096(9) -0.031(7) -0.051(7) 0.061(7)
H1 0.018(3) 0.023(3) 0.023(4) 0.000(3) -0.003(2) 0.002(2)
H2 0.046(3) 0.027(3) 0.026(4) -0.006(3) 0.001(3) -0.002(3)
H3 0.045(4) 0.033(3) 0.031(5) 0.002(3) -0.007(3) -0.009(3)
H4 0.026(3) 0.034(3) 0.048(5) 0.003(4) -0.007(3) -0.007(3)
H5 0.040(4) 0.032(4) 0.062(7) 0.020(4) -0.013(4) -0.009(3)
H6 0.032(3) 0.077(4) 0.041(5) -0.028(4) 0.014(3) -0.021(3)
H7 0.057(4) 0.029(3) 0.019(4) -0.004(3) -0.003(3) 0.006(3)
H8 0.069(5) 0.051(4) 0.038(6) -0.006(4) 0.013(4) -0.015(4)

loop_
_atom_type_symbol
_atom_type_description
_atom_type_scat_dispersion_real
_atom_type_scat_dispersion_imag
_atom_type_scat_source
C C 0.0000 0.0000 'International Tables Vol C Tables 4.2.6.8 and 6.1.1.4'
H H 0.0000 0.0000 'International Tables Vol C Tables 4.2.6.8 and 6.1.1.4'
O O 0.0000 0.0000 'International Tables Vol C Tables 4.2.6.8 and 6.1.1.4'
Si Si 0.0000 0.0000 'International Tables Vol C Tables 4.2.6.8 and 6.1.1.4'
Y Y 0.0000 0.0000 'International Tables Vol C Tables 4.2.6.8 and 6.1.1.4'

loop_
_geom_angle_atom_site_label_1
_geom_angle_atom_site_label_2
_geom_angle_atom_site_label_3
_geom_angle
O1 Y1 C5 130.19(14)
O1 Y1 C4 124.17(16)
C5 Y1 C4 31.64(9)
O1 Y1 C1 100.01(13)
C5 Y1 C1 31.96(8)
C4 Y1 C1 52.53(9)
O1 Y1 C3 92.63(15)
C5 Y1 C3 52.20(9)
C4 Y1 C3 31.55(9)
C1 Y1 C3 52.16(9)
O1 Y1 C2 79.22(13)
C5 Y1 C2 52.13(9)
C4 Y1 C2 52.01(10)
C1 Y1 C2 31.38(9)
C3 Y1 C2 31.27(9)
O1 Y1 C49 20.79(10)
C5 Y1 C49 129.14(12)
C4 Y1 C49 111.31(13)
C1 Y1 C49 105.62(11)
C3 Y1 C49 80.99(11)
C2 Y1 C49 77.85(11)
O1 Y1 C52 19.06(10)
C5 Y1 C52 127.19(10)
C4 Y1 C52 134.23(12)
C1 Y1 C52 95.24(10)
C3 Y1 C52 104.38(11)
C2 Y1 C52 83.21(10)
C49 Y1 C52 39.82(8)
O1 Y1 Y2 77.77(13)
C5 Y1 Y2 132.88(12)
C4 Y1 Y2 157.77(12)
C1 Y1 Y2 125.97(11)
C3 Y1 Y2 169.92(11)
C2 Y1 Y2 141.18(11)
C49 Y1 Y2 90.71(10)
C52 Y1 Y2 65.55(9)
O1 Y1 Y4 76.65(11)
C5 Y1 Y4 150.06(10)
C4 Y1 Y4 126.71(10)
C1 Y1 Y4 175.38(13)
C3 Y1 Y4 124.35(11)
C2 Y1 Y4 144.02(12)
C49 Y1 Y4 70.14(8)
C52 Y1 Y4 82.61(8)
Y2 Y1 Y4 56.80(7)
O1 Y1 Y3 125.18(14)
C5 Y1 Y3 103.67(10)
C4 Y1 Y3 106.44(10)
C1 Y1 Y3 129.01(11)
C3 Y1 Y3 134.49(11)
C2 Y1 Y3 155.57(12)
C49 Y1 Y3 125.10(10)
C52 Y1 Y3 119.32(10)
Y2 Y1 Y3 55.34(7)
Y4 Y1 Y3 55.41(6)
O1 Y1 H1 92.0(2)
C5 Y1 H1 135.9(2)
C4 Y1 H1 136.60(19)
C1 Y1 H1 151.7(2)
C3 Y1 H1 153.29(19)
C2 Y1 H1 171.0(2)
C49 Y1 H1 94.71(18)
C52 Y1 H1 87.84(17)
Y2 Y1 H1 32.50(16)
Y4 Y1 H1 32.59(16)
Y3 Y1 H1 33.16(16)
O1 Y1 H6 155.8(2)
C5 Y1 H6 73.6(2)
C4 Y1 H6 77.7(2)
C1 Y1 H6 102.2(2)
C3 Y1 H6 108.4(2)
C2 Y1 H6 124.9(2)
C49 Y1 H6 150.1(2)
C52 Y1 H6 147.0(2)
Y2 Y1 H6 81.6(2)
Y4 Y1 H6 81.60(19)
Y3 Y1 H6 30.67(19)
H1 Y1 H6 63.8(2)
O1 Y1 H7 76.0(2)
C5 Y1 H7 109.1(2)
C4 Y1 H7 140.8(2)
C1 Y1 H7 93.91(19)
C3 Y1 H7 142.3(2)
C2 Y1 H7 111.1(2)
C49 Y1 H7 95.7(2)
C52 Y1 H7 57.7(2)
Y2 Y1 H7 32.47(17)
Y4 Y1 H7 88.40(18)
Y3 Y1 H7 77.6(2)
H1 Y1 H7 64.2(2)
H6 Y1 H7 93.1(3)
O1 Y1 H8 73.8(2)
C5 Y1 H8 132.0(3)
C4 Y1 H8 101.0(3)
C1 Y1 H8 144.1(3)
C3 Y1 H8 92.3(3)
C2 Y1 H8 114.8(3)
C49 Y1 H8 57.5(2)
C52 Y1 H8 88.5(2)
Y2 Y1 H8 88.0(2)
Y4 Y1 H8 32.1(2)
Y3 Y1 H8 77.6(2)
H1 Y1 H8 63.9(3)
H6 Y1 H8 93.2(3)
H7 Y1 H8 117.6(3)
C13 Y2 C17 32.25(9)
C13 Y2 C16 53.06(10)
C17 Y2 C16 31.67(9)
C13 Y2 C14 32.11(9)
C17 Y2 C14 52.76(10)
C16 Y2 C14 52.58(10)
C13 Y2 C15 52.76(10)
C17 Y2 C15 52.28(10)
C16 Y2 C15 31.57(9)
C14 Y2 C15 31.58(9)
C13 Y2 Y3 135.68(12)
C17 Y2 Y3 116.04(11)
C16 Y2 Y3 121.84(12)
C14 Y2 Y3 167.61(13)
C15 Y2 Y3 149.17(12)
C13 Y2 Y4 123.66(11)
C17 Y2 Y4 145.14(11)
C16 Y2 Y4 176.59(13)
C14 Y2 Y4 125.49(12)
C15 Y2 Y4 148.44(12)
Y3 Y2 Y4 59.39(7)
C13 Y2 C21 47.12(9)
C17 Y2 C21 21.34(7)
C16 Y2 C21 46.10(9)
C14 Y2 C21 73.20(11)
C15 Y2 C21 72.41(10)
Y3 Y2 C21 95.14(9)
Y4 Y2 C21 131.53(9)
C13 Y2 Y1 161.78(11)
C17 Y2 Y1 151.17(11)
C16 Y2 Y1 121.64(11)
C14 Y2 Y1 129.68(11)
C15 Y2 Y1 112.50(11)
Y3 Y2 Y1 62.54(8)
Y4 Y2 Y1 61.75(7)
C21 Y2 Y1 145.34(10)
C13 Y2 H52A 98.13(17)
C17 Y2 H52A 115.45(17)
C16 Y2 H52A 94.43(18)
C14 Y2 H52A 66.84(16)
C15 Y2 H52A 64.81(17)
Y3 Y2 H52A 125.53(17)
Y4 Y2 H52A 86.89(18)
C21 Y2 H52A 136.63(17)
Y1 Y2 H52A 63.96(15)
C13 Y2 H1 159.79(19)
C17 Y2 H1 155.3(2)
C16 Y2 H1 146.2(2)
C14 Y2 H1 151.9(2)
C15 Y2 H1 144.83(19)
Y3 Y2 H1 39.31(16)
Y4 Y2 H1 36.94(16)
C21 Y2 H1 134.42(19)
Y1 Y2 H1 32.38(15)
H52A Y2 H1 87.7(2)
C13 Y2 H2 105.8(2)
C17 Y2 H2 109.1(2)
C16 Y2 H2 136.8(2)
C14 Y2 H2 131.0(2)
C15 Y2 H2 158.4(2)
Y3 Y2 H2 43.09(17)
Y4 Y2 H2 41.40(19)
C21 Y2 H2 91.1(2)
Y1 Y2 H2 89.0(2)
H52A Y2 H2 127.9(3)
H1 Y2 H2 56.6(2)
C13 Y2 H3 97.6(2)
C17 Y2 H3 129.4(2)
C16 Y2 H3 141.4(2)
C14 Y2 H3 89.0(2)
C15 Y2 H3 112.5(2)
Y3 Y2 H3 96.5(2)
Y4 Y2 H3 37.15(19)
C21 Y2 H3 134.2(2)
Y1 Y2 H3 77.5(2)
H52A Y2 H3 62.3(3)
H1 Y2 H3 67.9(3)
H2 Y2 H3 69.1(2)
C13 Y2 H5 113.3(3)
C17 Y2 H5 84.4(3)
C16 Y2 H5 85.5(2)
C14 Y2 H5 135.6(3)
C15 Y2 H5 114.9(2)
Y3 Y2 H5 36.4(2)
Y4 Y2 H5 95.5(2)
C21 Y2 H5 66.2(3)
Y1 Y2 H5 81.8(3)
H52A Y2 H5 139.6(3)
H1 Y2 H5 71.7(3)
H2 Y2 H5 68.3(3)
H3 Y2 H5 132.5(3)
C13 Y2 H7 134.4(2)
C17 Y2 H7 121.3(2)
C16 Y2 H7 90.0(2)
C14 Y2 H7 106.1(2)
C15 Y2 H7 81.7(2)
Y3 Y2 H7 84.1(2)
Y4 Y2 H7 93.3(2)
C21 Y2 H7 126.8(2)
Y1 Y2 H7 32.48(19)
H52A Y2 H7 54.3(3)
H1 Y2 H7 64.0(2)
H2 Y2 H7 119.8(3)
H3 Y2 H7 98.5(3)
H5 Y2 H7 85.3(3)
C25 Y3 C29 32.23(9)
C25 Y3 C28 52.90(9)
C29 Y3 C28 31.77(9)
C25 Y3 C27 52.96(9)
C29 Y3 C27 52.81(9)
C28 Y3 C27 31.80(9)
C25 Y3 C26 31.57(9)
C29 Y3 C26 52.19(9)
C28 Y3 C26 51.91(9)
C27 Y3 C26 31.43(8)
C25 Y3 Y2 123.87(12)
C29 Y3 Y2 120.22(12)
C28 Y3 Y2 140.47(13)
C27 Y3 Y2 172.20(13)
C26 Y3 Y2 149.64(12)
C25 Y3 Y4 164.69(11)
C29 Y3 Y4 132.69(11)
C28 Y3 Y4 113.02(10)
C27 Y3 Y4 119.54(11)
C26 Y3 Y4 147.98(12)
Y2 Y3 Y4 61.48(7)
C25 Y3 C33 47.73(9)
C29 Y3 C33 21.71(8)
C28 Y3 C33 46.31(9)
C27 Y3 C33 73.17(10)
C26 Y3 C33 73.12(10)
Y2 Y3 C33 99.45(10)
Y4 Y3 C33 119.38(10)
C25 Y3 Y1 132.97(11)
C29 Y3 Y1 164.97(11)
C28 Y3 Y1 154.40(13)
C27 Y3 Y1 125.59(12)
C26 Y3 Y1 117.34(11)
Y2 Y3 Y1 62.12(7)
Y4 Y3 Y1 62.23(7)
C33 Y3 Y1 159.22(10)
C25 Y3 H1 154.72(18)
C29 Y3 H1 156.8(2)
C28 Y3 H1 151.68(18)
C27 Y3 H1 147.2(2)
C26 Y3 H1 149.8(2)
Y2 Y3 H1 38.58(18)
Y4 Y3 H1 38.70(15)
C33 Y3 H1 135.1(2)
Y1 Y3 H1 32.45(16)
C25 Y3 H2 129.1(2)
C29 Y3 H2 102.6(2)
C28 Y3 H2 104.09(18)
C27 Y3 H2 131.65(18)
C26 Y3 H2 154.1(2)
Y2 Y3 H2 43.01(15)
Y4 Y3 H2 42.72(19)
C33 Y3 H2 82.69(19)
Y1 Y3 H2 88.59(18)
H1 Y3 H2 56.1(2)
C25 Y3 H4 134.5(2)
C29 Y3 H4 112.7(2)
C28 Y3 H4 83.60(18)
C27 Y3 H4 83.49(19)
C26 Y3 H4 112.6(2)
Y2 Y3 H4 97.4(2)
Y4 Y3 H4 36.10(18)
C33 Y3 H4 113.1(2)
Y1 Y3 H4 80.60(19)
H1 Y3 H4 70.5(2)
H2 Y3 H4 68.3(3)
C25 Y3 H5 87.7(2)
C29 Y3 H5 93.2(2)
C28 Y3 H5 123.7(3)
C27 Y3 H5 140.6(2)
C26 Y3 H5 114.1(2)
Y2 Y3 H5 36.5(2)
Y4 Y3 H5 97.7(2)
C33 Y3 H5 77.8(2)
Y1 Y3 H5 81.5(2)
H1 Y3 H5 71.2(3)
H2 Y3 H5 68.3(3)
H4 Y3 H5 133.1(3)
C25 Y3 H6 105.1(2)
C29 Y3 H6 136.2(2)
C28 Y3 H6 130.7(2)
C27 Y3 H6 98.9(2)
C26 Y3 H6 85.8(2)
Y2 Y3 H6 88.9(2)
Y4 Y3 H6 88.9(2)
C33 Y3 H6 151.2(2)
Y1 Y3 H6 31.58(19)
H1 Y3 H6 64.0(3)
H2 Y3 H6 120.2(3)
H4 Y3 H6 92.9(3)
H5 Y3 H6 93.9(3)
C37 Y4 C41 32.13(10)
C37 Y4 C38 31.93(9)
C41 Y4 C38 52.42(10)
C37 Y4 C40 52.50(10)
C41 Y4 C40 31.45(9)
C38 Y4 C40 51.78(10)
C37 Y4 C39 52.38(10)
C41 Y4 C39 52.01(9)
C38 Y4 C39 31.15(10)
C40 Y4 C39 31.18(10)
C37 Y4 Y3 123.95(11)
C41 Y4 Y3 115.63(11)
C38 Y4 Y3 153.17(12)
C40 Y4 Y3 133.22(13)
C39 Y4 Y3 164.37(13)
C37 Y4 Y2 165.91(13)
C41 Y4 Y2 134.06(13)
C38 Y4 Y2 147.58(12)
C40 Y4 Y2 114.41(12)
C39 Y4 Y2 120.32(12)
Y3 Y4 Y2 59.13(7)
C37 Y4 C45 47.88(10)
C41 Y4 C45 21.78(9)
C38 Y4 C45 73.51(10)
C40 Y4 C45 45.92(10)
C39 Y4 C45 72.33(10)
Y3 Y4 C45 94.29(9)
Y2 Y4 C45 120.46(11)
C37 Y4 Y1 132.64(13)
C41 Y4 Y1 162.62(13)
C38 Y4 Y1 120.74(12)
C40 Y4 Y1 161.35(12)
C39 Y4 Y1 132.58(12)
Y3 Y4 Y1 62.35(7)
Y2 Y4 Y1 61.45(7)
C45 Y4 Y1 152.71(11)
C37 Y4 H1 154.9(2)
C41 Y4 H1 153.6(2)
C38 Y4 H1 152.8(2)
C40 Y4 H1 150.5(2)
C39 Y4 H1 149.98(19)
Y3 Y4 H1 39.18(15)
Y2 Y4 H1 36.72(18)
C45 Y4 H1 131.81(19)
Y1 Y4 H1 32.27(17)
C37 Y4 H2 129.27(19)
C41 Y4 H2 100.53(18)
C38 Y4 H2 150.12(19)
C40 Y4 H2 98.79(19)
C39 Y4 H2 124.7(2)
Y3 Y4 H2 42.92(18)
Y2 Y4 H2 41.51(15)
C45 Y4 H2 81.64(17)
Y1 Y4 H2 88.82(16)
H1 Y4 H2 56.5(2)
C37 Y4 H3 136.7(2)
C41 Y4 H3 119.7(2)
C38 Y4 H3 110.5(2)
C40 Y4 H3 89.5(2)
C39 Y4 H3 84.5(2)
Y3 Y4 H3 96.3(2)
Y2 Y4 H3 37.18(19)
C45 Y4 H3 121.9(2)
Y1 Y4 H3 77.29(19)
H1 Y4 H3 67.7(2)
H2 Y4 H3 69.2(3)
C37 Y4 H4 88.0(2)
C41 Y4 H4 88.82(19)
C38 Y4 H4 117.0(2)
C40 Y4 H4 117.7(2)
C39 Y4 H4 138.7(2)
Y3 Y4 H4 36.46(19)
Y2 Y4 H4 95.4(2)
C45 Y4 H4 71.81(19)
Y1 Y4 H4 80.90(19)
H1 Y4 H4 71.3(2)
H2 Y4 H4 68.7(3)
H3 Y4 H4 132.5(3)
C37 Y4 H8 100.8(2)
C41 Y4 H8 132.8(3)
C38 Y4 H8 90.0(3)
C40 Y4 H8 140.9(3)
C39 Y4 H8 111.2(3)
Y3 Y4 H8 84.2(2)
Y2 Y4 H8 93.1(2)
C45 Y4 H8 139.8(2)
Y1 Y4 H8 32.6(2)
H1 Y4 H8 64.1(3)
H2 Y4 H8 119.8(3)
H3 Y4 H8 98.1(3)
H4 Y4 H8 84.5(3)
C12 Si1 C11 108.9(3)
C12 Si1 C1 109.8(3)
C11 Si1 C1 112.8(3)
C12 Si1 C10 108.6(3)
C11 Si1 C10 104.6(4)
C1 Si1 C10 112.1(3)
C13 Si2 C23 113.5(3)
C13 Si2 C24 107.2(2)
C23 Si2 C24 107.5(3)
C13 Si2 C22 110.9(3)
C23 Si2 C22 107.6(3)
C24 Si2 C22 110.1(3)
C36 Si3 C35 108.1(4)
C36 Si3 C34 109.9(3)
C35 Si3 C34 106.0(3)
C36 Si3 C25 107.1(3)
C35 Si3 C25 113.7(3)
C34 Si3 C25 111.9(3)
C48 Si4 C46 106.2(3)
C48 Si4 C47 106.3(3)
C46 Si4 C47 108.3(3)
C48 Si4 C37 113.3(3)
C46 Si4 C37 113.1(3)
C47 Si4 C37 109.3(3)
C49 O1 C52 108.2(3)
C49 O1 Y1 123.1(2)
C52 O1 Y1 128.6(3)
C2 C1 C5 107.8(2)
C2 C1 Si1 129.1(2)
C5 C1 Si1 122.7(3)
C2 C1 Y1 75.96(17)
C5 C1 Y1 73.81(16)
Si1 C1 Y1 121.7(2)
C1 C2 C3 108.2(2)
C1 C2 C6 127.3(3)
C3 C2 C6 124.2(3)
C1 C2 Y1 72.66(17)
C3 C2 Y1 73.90(17)
C6 C2 Y1 124.8(2)
C2 C3 C4 107.9(2)
C2 C3 C7 127.1(3)
C4 C3 C7 124.6(2)
C2 C3 Y1 74.83(18)
C4 C3 Y1 72.95(18)
C7 C3 Y1 124.0(2)
C5 C4 C3 108.3(2)
C5 C4 C8 126.9(3)
C3 C4 C8 124.7(3)
C5 C4 Y1 74.06(18)
C3 C4 Y1 75.50(18)
C8 C4 Y1 119.4(2)
C4 C5 C1 107.9(2)
C4 C5 C9 124.0(2)
C1 C5 C9 127.8(2)
C4 C5 Y1 74.30(17)
C1 C5 Y1 74.23(16)
C9 C5 Y1 122.6(2)
C2 C6 H6A 111.7(5)
C2 C6 H6B 111.5(6)
H6A C6 H6B 105.3(10)
C2 C6 H6C 111.7(5)
H6A C6 H6C 108.6(9)
H6B C6 H6C 107.8(8)
C3 C7 H7A 112.1(5)
C3 C7 H7B 110.5(5)
H7A C7 H7B 106.3(6)
C3 C7 H7C 112.9(5)
H7A C7 H7C 107.8(6)
H7B C7 H7C 106.9(7)
C3 C7 H7D 112.4(5)
H7A C7 H7D 130.3(7)
H7B C7 H7D 77.4(8)
H7C C7 H7D 32.6(7)
C3 C7 H7E 111.8(5)
H7A C7 H7E 35.4(7)
H7B C7 H7E 131.9(7)
H7C C7 H7E 76.2(7)
H7D C7 H7E 106.0(7)
C3 C7 H7F 111.8(6)
H7A C7 H7F 75.0(7)
H7B C7 H7F 33.8(7)
H7C C7 H7F 129.5(8)
H7D C7 H7F 107.2(7)
H7E C7 H7F 107.3(6)
C4 C8 H8A 112.9(6)
C4 C8 H8B 111.2(6)
H8A C8 H8B 107.6(9)
C4 C8 H8C 112.7(6)
H8A C8 H8C 104.3(10)
H8B C8 H8C 107.8(9)
C5 C9 H9A 112.4(6)
C5 C9 H9B 111.1(5)
H9A C9 H9B 106.8(6)
C5 C9 H9C 112.9(5)
H9A C9 H9C 107.5(7)
H9B C9 H9C 105.7(7)
C5 C9 H9D 112.9(5)
H9A C9 H9D 132.2(7)
H9B C9 H9D 69.8(6)
H9C C9 H9D 38.9(7)
C5 C9 H9E 112.1(5)
H9A C9 H9E 40.2(6)
H9B C9 H9E 133.8(7)
H9C C9 H9E 71.3(7)
H9D C9 H9E 106.7(6)
C5 C9 H9F 111.5(5)
H9A C9 H9F 69.2(6)
H9B C9 H9F 41.0(6)
H9C C9 H9F 132.5(7)
H9D C9 H9F 106.9(6)
H9E C9 H9F 106.3(6)
Si1 C10 H10A 113.8(7)
Si1 C10 H10B 111.5(6)
H10A C10 H10B 106.9(9)
Si1 C10 H10C 114.9(7)
H10A C10 H10C 103.3(10)
H10B C10 H10C 105.6(9)
Si1 C11 H11A 114.0(7)
Si1 C11 H11B 109.2(7)
H11A C11 H11B 106.3(9)
Si1 C11 H11C 113.2(5)
H11A C11 H11C 106.1(9)
H11B C11 H11C 107.7(10)
Si1 C12 H12A 112.6(6)
Si1 C12 H12B 111.9(6)
H12A C12 H12B 108.2(9)
Si1 C12 H12C 110.8(6)
H12A C12 H12C 107.7(10)
H12B C12 H12C 105.3(8)
C17 C13 C14 107.2(2)
C17 C13 Si2 123.4(3)
C14 C13 Si2 128.2(3)
C17 C13 Y2 73.89(18)
C14 C13 Y2 75.53(19)
Si2 C13 Y2 126.20(18)
C15 C14 C13 107.9(2)
C15 C14 C18 125.0(3)
C13 C14 C18 127.0(3)
C15 C14 Y2 75.09(18)
C13 C14 Y2 72.36(17)
C18 C14 Y2 120.9(2)
C16 C15 C14 108.1(2)
C16 C15 C19 124.0(3)
C14 C15 C19 127.7(3)
C16 C15 Y2 72.96(16)
C14 C15 Y2 73.32(17)
C19 C15 Y2 123.8(2)
C17 C16 C15 107.9(2)
C17 C16 C20 127.1(3)
C15 C16 C20 124.9(2)
C17 C16 Y2 72.93(17)
C15 C16 Y2 75.47(17)
C20 C16 Y2 120.1(2)
C16 C17 C13 108.9(2)
C16 C17 C21 124.2(2)
C13 C17 C21 126.8(2)
C16 C17 Y2 75.39(18)
C13 C17 Y2 73.87(18)
C21 C17 Y2 120.03(19)
C14 C18 H18A 110.7(6)
C14 C18 H18B 114.0(5)
H18A C18 H18B 105.7(8)
C14 C18 H18C 110.9(6)
H18A C18 H18C 105.5(7)
H18B C18 H18C 109.6(9)
C15 C19 H19A 113.1(6)
C15 C19 H19B 110.7(6)
H19A C19 H19B 108.4(10)
C15 C19 H19C 111.8(6)
H19A C19 H19C 104.1(9)
H19B C19 H19C 108.5(8)
C16 C20 H20A 110.3(5)
C16 C20 H20B 112.2(5)
H20A C20 H20B 105.9(6)
C16 C20 H20C 112.6(5)
H20A C20 H20C 107.5(6)
H20B C20 H20C 108.0(7)
C16 C20 H20D 110.3(5)
H20A C20 H20D 54.3(6)
H20B C20 H20D 137.4(7)
H20C C20 H20D 57.2(6)
C16 C20 H20E 111.6(5)
H20A C20 H20E 55.4(6)
H20B C20 H20E 53.6(6)
H20C C20 H20E 135.7(7)
H20D C20 H20E 106.3(6)
C16 C20 H20F 112.9(5)
H20A C20 H20F 136.8(7)
H20B C20 H20F 58.0(7)
H20C C20 H20F 53.8(7)
H20D C20 H20F 107.8(6)
H20E C20 H20F 107.7(7)
C17 C21 Y2 38.64(15)
C17 C21 H21A 111.1(5)
Y2 C21 H21A 126.6(5)
C17 C21 H21B 111.0(5)
Y2 C21 H21B 124.0(6)
H21A C21 H21B 106.8(7)
C17 C21 H21C 112.0(5)
Y2 C21 H21C 73.4(5)
H21A C21 H21C 107.8(6)
H21B C21 H21C 107.9(7)
C17 C21 H21D 110.9(5)
Y2 C21 H21D 81.5(5)
H21A C21 H21D 73.4(7)
H21B C21 H21D 134.5(7)
H21C C21 H21D 38.1(7)
C17 C21 H21E 112.2(5)
Y2 C21 H21E 148.0(5)
H21A C21 H21E 37.4(6)
H21B C21 H21E 71.9(8)
H21C C21 H21E 132.1(7)
H21D C21 H21E 107.3(6)
C17 C21 H21F 111.4(5)
Y2 C21 H21F 98.1(5)
H21A C21 H21F 133.9(7)
H21B C21 H21F 39.8(7)
H21C C21 H21F 71.5(7)
H21D C21 H21F 106.9(6)
H21E C21 H21F 108.0(6)
Si2 C22 H22A 112.1(6)
Si2 C22 H22B 112.3(7)
H22A C22 H22B 108.0(9)
Si2 C22 H22C 113.7(7)
H22A C22 H22C 104.3(11)
H22B C22 H22C 105.9(10)
Si2 C23 H23A 111.2(6)
Si2 C23 H23B 109.2(7)
H23A C23 H23B 106.4(9)
Si2 C23 H23C 110.3(7)
H23A C23 H23C 110.2(10)
H23B C23 H23C 109.4(9)
Si2 C24 H24A 112.5(6)
Si2 C24 H24B 110.1(5)
H24A C24 H24B 106.0(7)
Si2 C24 H24C 112.7(6)
H24A C24 H24C 108.4(7)
H24B C24 H24C 106.7(8)
Si2 C24 H24D 111.2(5)
H24A C24 H24D 7.5(6)
H24B C24 H24D 112.9(8)
H24C C24 H24D 103.0(8)
Si2 C24 H24E 113.9(4)
H24A C24 H24E 99.7(8)
H24B C24 H24E 6.4(7)
H24C C24 H24E 108.7(8)
H24D C24 H24E 106.6(6)
Si2 C24 H24F 111.0(5)
H24A C24 H24F 110.5(6)
H24B C24 H24F 106.4(8)
H24C C24 H24F 2.2(7)
H24D C24 H24F 105.0(6)
H24E C24 H24F 108.7(6)
C26 C25 C29 106.9(2)
C26 C25 Si3 123.5(3)
C29 C25 Si3 128.8(3)
C26 C25 Y3 75.68(18)
C29 C25 Y3 74.08(17)
Si3 C25 Y3 123.5(2)
C27 C26 C25 109.6(2)
C27 C26 C30 122.7(3)
C25 C26 C30 127.6(2)
C27 C26 Y3 73.74(17)
C25 C26 Y3 72.75(18)
C30 C26 Y3 122.1(2)
C26 C27 C28 106.9(2)
C26 C27 C31 126.5(2)
C28 C27 C31 126.6(2)
C26 C27 Y3 74.83(16)
C28 C27 Y3 73.61(16)
C31 C27 Y3 119.4(2)
C29 C28 C27 108.7(2)
C29 C28 C32 125.9(3)
C27 C28 C32 125.4(3)
C29 C28 Y3 73.88(16)
C27 C28 Y3 74.59(17)
C32 C28 Y3 120.6(2)
C28 C29 C25 107.8(2)
C28 C29 C33 124.0(2)
C25 C29 C33 128.2(2)
C28 C29 Y3 74.35(17)
C25 C29 Y3 73.69(17)
C33 C29 Y3 118.44(19)
C26 C30 H30A 111.2(6)
C26 C30 H30B 114.9(6)
H30A C30 H30B 108.3(8)
C26 C30 H30C 113.1(6)
H30A C30 H30C 105.3(9)
H30B C30 H30C 103.2(8)
C27 C31 H31A 111.9(5)
C27 C31 H31B 110.8(5)
H31A C31 H31B 107.3(7)
C27 C31 H31C 112.3(5)
H31A C31 H31C 107.5(7)
H31B C31 H31C 106.8(6)
C27 C31 H31D 111.3(5)
H31A C31 H31D 37.3(7)
H31B C31 H31D 133.5(7)
H31C C31 H31D 73.9(6)
C27 C31 H31E 111.5(6)
H31A C31 H31E 72.4(7)
H31B C31 H31E 37.9(7)
H31C C31 H31E 132.1(7)
H31D C31 H31E 106.8(7)
C27 C31 H31F 111.9(6)
H31A C31 H31F 132.3(7)
H31B C31 H31F 73.2(8)
H31C C31 H31F 36.7(7)
H31D C31 H31F 107.6(7)
H31E C31 H31F 107.4(6)
C28 C32 H32A 111.5(5)
C28 C32 H32B 115.4(6)
H32A C32 H32B 104.0(9)
C28 C32 H32C 113.0(5)
H32A C32 H32C 104.6(8)
H32B C32 H32C 107.3(9)
C29 C33 Y3 39.84(14)
C29 C33 H33A 110.9(5)
Y3 C33 H33A 146.9(5)
C29 C33 H33B 111.9(5)
Y3 C33 H33B 99.8(5)
H33A C33 H33B 108.0(6)
C29 C33 H33C 111.1(4)
Y3 C33 H33C 80.4(4)
H33A C33 H33C 106.7(6)
H33B C33 H33C 107.9(6)
C29 C33 H33D 112.5(5)
Y3 C33 H33D 146.6(5)
H33A C33 H33D 40.1(7)
H33B C33 H33D 70.8(8)
H33C C33 H33D 132.9(7)
C29 C33 H33E 112.2(5)
Y3 C33 H33E 100.9(6)
H33A C33 H33E 73.8(7)
H33B C33 H33E 131.2(7)
H33C C33 H33E 35.3(7)
H33D C33 H33E 109.3(7)
C29 C33 H33F 109.9(5)
Y3 C33 H33F 77.5(5)
H33A C33 H33F 135.5(7)
H33B C33 H33F 38.4(6)
H33C C33 H33F 73.7(6)
H33D C33 H33F 106.6(7)
H33E C33 H33F 106.0(7)
Si3 C34 H34A 114.5(6)
Si3 C34 H34B 111.1(6)
H34A C34 H34B 109.6(10)
Si3 C34 H34C 109.4(6)
H34A C34 H34C 105.5(10)
H34B C34 H34C 106.3(9)
Si3 C35 H35A 111.9(8)
Si3 C35 H35B 108.6(7)
H35A C35 H35B 106.0(9)
Si3 C35 H35C 114.2(7)
H35A C35 H35C 109.2(10)
H35B C35 H35C 106.4(10)
Si3 C36 H36A 109.9(6)
Si3 C36 H36B 115.5(7)
H36A C36 H36B 105.1(10)
Si3 C36 H36C 114.2(7)
H36A C36 H36C 104.1(9)
H36B C36 H36C 107.1(11)
C41 C37 C38 107.2(2)
C41 C37 Si4 129.2(3)
C38 C37 Si4 123.4(3)
C41 C37 Y4 74.34(18)
C38 C37 Y4 75.83(18)
Si4 C37 Y4 119.56(19)
C39 C38 C37 108.4(3)
C39 C38 C42 125.1(3)
C37 C38 C42 126.4(3)
C39 C38 Y4 75.6(2)
C37 C38 Y4 72.24(18)
C42 C38 Y4 121.4(2)
C38 C39 C40 108.0(2)
C38 C39 C43 129.0(4)
C40 C39 C43 122.8(4)
C38 C39 Y4 73.21(19)
C40 C39 Y4 73.94(19)
C43 C39 Y4 123.0(3)
C41 C40 C39 108.0(2)
C41 C40 C44 128.0(3)
C39 C40 C44 123.8(3)
C41 C40 Y4 72.13(17)
C39 C40 Y4 74.89(19)
C44 C40 Y4 123.1(2)
C40 C41 C37 108.4(2)
C40 C41 C45 122.6(3)
C37 C41 C45 129.0(3)
C40 C41 Y4 76.42(17)
C37 C41 Y4 73.53(17)
C45 C41 Y4 117.6(2)
C38 C42 H42A 110.5(8)
C38 C42 H42B 113.5(8)
H42A C42 H42B 107.0(12)
C38 C42 H42C 111.4(9)
H42A C42 H42C 105.5(11)
H42B C42 H42C 108.6(11)
C39 C43 H43A 110.1(6)
C39 C43 H43B 112.7(9)
H43A C43 H43B 102.7(12)
C39 C43 H43C 112.9(8)
H43A C43 H43C 113.1(13)
H43B C43 H43C 104.8(13)
C40 C44 H44A 111.7(5)
C40 C44 H44B 113.2(6)
H44A C44 H44B 106.1(7)
C40 C44 H44C 113.6(6)
H44A C44 H44C 105.4(7)
H44B C44 H44C 106.2(7)
C40 C44 H44D 112.5(5)
H44A C44 H44D 134.4(7)
H44B C44 H44D 65.4(7)
H44C C44 H44D 45.3(8)
C40 C44 H44E 112.9(6)
H44A C44 H44E 45.2(7)
H44B C44 H44E 132.7(8)
H44C C44 H44E 63.6(7)
H44D C44 H44E 105.7(6)
C40 C44 H44F 113.0(5)
H44A C44 H44F 65.0(8)
H44B C44 H44F 44.5(7)
H44C C44 H44F 132.3(8)
H44D C44 H44F 106.3(7)
H44E C44 H44F 105.9(7)
C41 C45 Y4 40.66(14)
C41 C45 H45A 113.8(5)
Y4 C45 H45A 108.9(5)
C41 C45 H45B 111.2(6)
Y4 C45 H45B 142.0(5)
H45A C45 H45B 106.7(6)
C41 C45 H45C 112.7(5)
Y4 C45 H45C 76.9(4)
H45A C45 H45C 106.9(7)
H45B C45 H45C 104.9(6)
C41 C45 H45D 112.1(6)
Y4 C45 H45D 97.4(5)
H45A C45 H45D 132.3(8)
H45B C45 H45D 66.9(7)
H45C C45 H45D 41.2(8)
C41 C45 H45E 113.2(5)
Y4 C45 H45E 83.6(4)
H45A C45 H45E 41.1(7)
H45B C45 H45E 133.4(7)
H45C C45 H45E 69.8(7)
H45D C45 H45E 107.3(7)
C41 C45 H45F 112.0(6)
Y4 C45 H45F 150.4(6)
H45A C45 H45F 67.1(8)
H45B C45 H45F 43.4(8)
H45C C45 H45F 132.7(7)
H45D C45 H45F 106.5(7)
H45E C45 H45F 105.2(7)
Si4 C46 H46A 112.5(7)
Si4 C46 H46B 110.0(7)
H46A C46 H46B 107.3(12)
Si4 C46 H46C 111.6(7)
H46A C46 H46C 106.4(11)
H46B C46 H46C 108.9(11)
Si4 C47 H47A 112.8(5)
Si4 C47 H47B 110.9(5)
H47A C47 H47B 106.2(8)
Si4 C47 H47C 112.5(6)
H47A C47 H47C 107.5(7)
H47B C47 H47C 106.6(7)
Si4 C47 H47D 111.1(5)
H47A C47 H47D 31.1(8)
H47B C47 H47D 130.2(8)
H47C C47 H47D 80.6(7)
Si4 C47 H47E 113.5(5)
H47A C47 H47E 77.9(8)
H47B C47 H47E 30.3(8)
H47C C47 H47E 126.5(7)
H47D C47 H47E 106.4(7)
Si4 C47 H47F 111.9(6)
H47A C47 H47F 127.4(8)
H47B C47 H47F 82.1(8)
H47C C47 H47F 27.4(7)
H47D C47 H47F 105.7(7)
H47E C47 H47F 107.8(7)
Si4 C48 H48A 112.9(6)
Si4 C48 H48B 109.5(8)
H48A C48 H48B 107.9(10)
Si4 C48 H48C 113.7(6)
H48A C48 H48C 104.5(11)
H48B C48 H48C 107.9(9)
O1 C49 C50B 105.3(3)
O1 C49 C50A 109.3(3)
C50B C49 C50A 19.2(3)
O1 C49 Y1 36.15(17)
C50B C49 Y1 140.2(3)
C50A C49 Y1 145.0(3)
O1 C49 H49A 111.0(8)
C50B C49 H49A 107.9(8)
C50A C49 H49A 121.1(8)
Y1 C49 H49A 86.8(8)
O1 C49 H49B 107.2(6)
C50B C49 H49B 114.2(7)
C50A C49 H49B 95.5(7)
Y1 C49 H49B 92.8(6)
H49A C49 H49B 111.1(8)
O1 C49 H49C 113.9(12)
C50B C49 H49C 133.6(11)
C50A C49 H49C 136.4(12)
Y1 C49 H49C 78.6(12)
H49A C49 H49C 35.3(10)
H49B C49 H49C 77.2(11)
O1 C49 H49D 113.5(11)
C50B C49 H49D 140.4(12)
C50A C49 H49D 129.3(13)
Y1 C49 H49D 79.4(11)
H49A C49 H49D 65.7(14)
H49B C49 H49D 46.8(14)
H49C C49 H49D 30.7(15)
C49 C50A C51A 106.7(4)
C49 C50A H50A 113.6(7)
C51A C50A H50A 111.4(6)
C49 C50A H50B 110.7(6)
C51A C50A H50B 108.2(6)
H50A C50A H50B 106.3(8)
C49 C50A H50C 123.2(6)
C51A C50A H50C 128.6(7)
H50A C50A H50C 61.5(8)
H50B C50A H50C 45.2(8)
C49 C50A H50D 88.8(4)
C51A C50A H50D 82.4(4)
H50A C50A H50D 147.2(8)
H50B C50A H50D 41.3(7)
H50C C50A H50D 86.5(6)
C49 C50B C51B 96.2(4)
C49 C50B H50A 91.4(5)
C51B C50B H50A 77.5(4)
C49 C50B H50B 131.6(7)
C51B C50B H50B 130.6(8)
H50A C50B H50B 88.3(8)
C49 C50B H50C 113.3(5)
C51B C50B H50C 109.5(6)
H50A C50B H50C 41.9(6)
H50B C50B H50C 46.9(8)
C49 C50B H50D 112.6(6)
C51B C50B H50D 113.9(6)
H50A C50B H50D 151.0(8)
H50B C50B H50D 63.8(9)
H50C C50B H50D 110.6(7)
C52 C51A C50A 105.8(4)
C52 C51A H51A 115.0(6)
C50A C51A H51A 113.1(6)
C52 C51A H51B 110.7(6)
C50A C51A H51B 106.8(5)
H51A C51A H51B 105.3(8)
C52 C51A H51C 132.5(7)
C50A C51A H51C 121.7(8)
H51A C51A H51C 46.5(7)
H51B C51A H51C 58.9(8)
C52 C51A H51D 95.9(5)
C50A C51A H51D 75.6(4)
H51A C51A H51D 142.3(8)
H51B C51A H51D 40.3(6)
H51C C51A H51D 96.8(7)
C50B C51B C52 101.0(4)
C50B C51B H51A 88.0(5)
C52 C51B H51A 94.3(5)
C50B C51B H51B 142.3(8)
C52 C51B H51B 116.7(7)
H51A C51B H51B 88.5(7)
C50B C51B H51C 110.6(6)
C52 C51B H51C 110.5(6)
H51A C51B H51C 32.0(6)
H51B C51B H51C 56.7(7)
C50B C51B H51D 113.8(6)
C52 C51B H51D 112.9(6)
H51A C51B H51D 139.6(8)
H51B C51B H51D 53.1(7)
H51C C51B H51D 107.9(7)
O1 C52 C51A 109.8(3)
O1 C52 C51B 100.2(3)
C51A C52 C51B 15.1(3)
O1 C52 Y1 32.36(18)
C51A C52 Y1 141.5(2)
C51B C52 Y1 129.7(3)
O1 C52 H52A 109.2(5)
C51A C52 H52A 112.9(6)
C51B C52 H52A 107.1(6)
Y1 C52 H52A 85.9(4)
O1 C52 H52B 106.3(6)
C51A C52 H52B 110.8(7)
C51B C52 H52B 125.6(7)
Y1 C52 H52B 93.3(6)
H52A C52 H52B 107.6(7)

loop_
_geom_bond_atom_site_label_1
_geom_bond_atom_site_label_2
_geom_bond_distance
Y1 O1 2.398(4)
Y1 C5 2.614(4)
Y1 C4 2.617(4)
Y1 C1 2.619(4)
Y1 C3 2.650(4)
Y1 C2 2.662(4)
Y1 C49 3.408(4)
Y1 C52 3.503(4)
Y1 Y2 3.685(4)
Y1 Y4 3.695(3)
Y1 Y3 3.699(4)
Y1 H1 2.179(6)
Y1 H6 2.189(7)
Y1 H7 2.184(8)
Y1 H8 2.203(8)
Y2 C13 2.585(4)
Y2 C17 2.585(4)
Y2 C16 2.617(4)
Y2 C14 2.626(4)
Y2 C15 2.649(4)
Y2 Y3 3.429(4)
Y2 Y4 3.510(4)
Y2 C21 3.584(4)
Y2 H52A 2.999(7)
Y2 H1 2.187(7)
Y2 H2 2.344(6)
Y2 H3 2.203(7)
Y2 H5 2.135(8)
Y2 H7 2.184(7)
Y3 C25 2.602(4)
Y3 C29 2.608(4)
Y3 C28 2.614(4)
Y3 C27 2.626(4)
Y3 C26 2.640(4)
Y3 Y4 3.438(4)
Y3 C33 3.579(4)
Y3 H1 2.222(6)
Y3 H2 2.348(7)
Y3 H4 2.142(7)
Y3 H5 2.127(8)
Y3 H6 2.132(7)
Y4 C37 2.591(4)
Y4 C41 2.601(3)
Y4 C38 2.638(4)
Y4 C40 2.657(4)
Y4 C39 2.669(4)
Y4 C45 3.539(4)
Y4 H1 2.198(6)
Y4 H2 2.339(8)
Y4 H3 2.202(7)
Y4 H4 2.123(7)
Y4 H8 2.171(9)
Si1 C12 1.853(6)
Si1 C11 1.871(7)
Si1 C1 1.877(5)
Si1 C10 1.884(7)
Si2 C13 1.869(5)
Si2 C23 1.867(6)
Si2 C24 1.877(5)
Si2 C22 1.884(6)
Si3 C36 1.851(7)
Si3 C35 1.854(8)
Si3 C34 1.874(6)
Si3 C25 1.881(5)
Si4 C48 1.852(6)
Si4 C46 1.864(6)
Si4 C47 1.872(5)
Si4 C37 1.881(6)
O1 C49 1.443(5)
O1 C52 1.464(5)
C1 C2 1.429(4)
C1 C5 1.441(3)
C2 C3 1.432(4)
C2 C6 1.501(4)
C3 C4 1.432(4)
C3 C7 1.495(4)
C4 C5 1.426(4)
C4 C8 1.508(5)
C5 C9 1.488(4)
C6 H6A 1.041(12)
C6 H6B 1.095(11)
C6 H6C 1.075(11)
C7 H7A 1.069(5)
C7 H7B 1.079(6)
C7 H7C 1.062(6)
C7 H7D 1.072(5)
C7 H7E 1.074(6)
C7 H7F 1.068(6)
C8 H8A 1.075(12)
C8 H8B 1.102(10)
C8 H8C 0.974(12)
C9 H9A 1.065(6)
C9 H9B 1.076(6)
C9 H9C 1.071(5)
C9 H9D 1.064(5)
C9 H9E 1.074(6)
C9 H9F 1.074(5)
C10 H10A 1.035(10)
C10 H10B 1.041(11)
C10 H10C 1.105(13)
C11 H11A 1.087(13)
C11 H11B 1.064(14)
C11 H11C 1.104(12)
C12 H12A 1.062(13)
C12 H12B 1.084(10)
C12 H12C 1.077(12)
C13 C17 1.436(4)
C13 C14 1.442(4)
C14 C15 1.436(4)
C14 C18 1.509(5)
C15 C16 1.433(4)
C15 C19 1.504(4)
C16 C17 1.420(3)
C16 C20 1.493(4)
C17 C21 1.506(4)
C18 H18A 1.072(11)
C18 H18B 0.980(11)
C18 H18C 1.109(11)
C19 H19A 1.034(12)
C19 H19B 1.058(12)
C19 H19C 1.070(10)
C20 H20A 1.078(6)
C20 H20B 1.070(6)
C20 H20C 1.061(6)
C20 H20D 1.075(6)
C20 H20E 1.072(5)
C20 H20F 1.061(6)
C21 H21A 1.069(6)
C21 H21B 1.068(6)
C21 H21C 1.061(6)
C21 H21D 1.072(5)
C21 H21E 1.064(5)
C21 H21F 1.065(6)
C22 H22A 1.062(14)
C22 H22B 1.052(11)
C22 H22C 1.059(15)
C23 H23A 1.081(10)
C23 H23B 1.093(10)
C23 H23C 1.034(15)
C24 H24A 1.064(6)
C24 H24B 1.083(6)
C24 H24C 1.060(6)
C24 H24D 1.084(6)
C24 H24E 1.052(6)
C24 H24F 1.075(5)
C25 C26 1.427(4)
C25 C29 1.446(3)
C26 C27 1.427(3)
C26 C30 1.509(4)
C27 C28 1.436(4)
C27 C31 1.501(4)
C28 C29 1.429(4)
C28 C32 1.500(4)
C29 C33 1.506(4)
C30 H30A 1.034(10)
C30 H30B 1.063(9)
C30 H30C 1.058(12)
C31 H31A 1.066(6)
C31 H31B 1.075(6)
C31 H31C 1.068(6)
C31 H31D 1.069(6)
C31 H31E 1.069(6)
C31 H31F 1.066(6)
C32 H32A 1.085(9)
C32 H32B 0.995(12)
C32 H32C 1.078(10)
C33 H33A 1.071(6)
C33 H33B 1.062(5)
C33 H33C 1.070(5)
C33 H33D 1.058(5)
C33 H33E 1.061(6)
C33 H33F 1.085(6)
C34 H34A 1.049(15)
C34 H34B 1.047(10)
C34 H34C 1.076(11)
C35 H35A 1.072(12)
C35 H35B 1.091(11)
C35 H35C 1.069(12)
C36 H36A 1.094(11)
C36 H36B 1.060(13)
C36 H36C 1.064(15)
C37 C41 1.437(4)
C37 C38 1.439(4)
C38 C39 1.425(4)
C38 C42 1.513(6)
C39 C40 1.431(4)
C39 C43 1.491(5)
C40 C41 1.426(4)
C40 C44 1.472(5)
C41 C45 1.481(4)
C42 H42A 1.063(12)
C42 H42B 1.011(16)
C42 H42C 1.032(12)
C43 H43A 1.061(13)
C43 H43B 1.11(2)
C43 H43C 1.004(17)
C44 H44A 1.082(6)
C44 H44B 1.072(6)
C44 H44C 1.072(6)
C44 H44D 1.079(6)
C44 H44E 1.076(6)
C44 H44F 1.072(6)
C45 H45A 1.064(6)
C45 H45B 1.082(6)
C45 H45C 1.075(6)
C45 H45D 1.068(6)
C45 H45E 1.072(7)
C45 H45F 1.078(6)
C46 H46A 1.108(15)
C46 H46B 1.016(15)
C46 H46C 1.082(13)
C47 H47A 1.066(6)
C47 H47B 1.081(6)
C47 H47C 1.067(6)
C47 H47D 1.084(6)
C47 H47E 1.059(7)
C47 H47F 1.072(6)
C48 H48A 1.140(15)
C48 H48B 1.046(15)
C48 H48C 1.113(13)
C49 C50B 1.481(6)
C49 C50A 1.495(6)
C49 H49A 1.050(7)
C49 H49B 1.062(7)
C49 H49C 1.065(9)
C49 H49D 1.067(9)
C50A C51A 1.522(6)
C50A H50A 1.055(7)
C50A H50B 1.086(7)
C50A H50C 0.918(8)
C50A H50D 1.538(8)
C50B C51B 1.508(6)
C50B H50A 1.518(8)
C50B H50B 0.842(9)
C50B H50C 1.066(7)
C50B H50D 1.052(7)
C51A C52 1.483(6)
C51A H51A 1.049(6)
C51A H51B 1.095(7)
C51A H51C 0.826(8)
C51A H51D 1.409(7)
C51B C52 1.506(6)
C51B H51A 1.423(7)
C51B H51B 0.976(8)
C51B H51C 1.068(7)
C51B H51D 1.055(7)
C52 H52A 1.061(7)
C52 H52B 1.067(7)
